data_7003113
loop_
_publ_author_name
'Hollingsworth, Nathan'
'Kanna, Miki'
'Kociok-K\"ohn, Gabriele'
'Molloy, Kieran C.'
'Wongnawa, Sumpun'

_publ_section_title
;
 Synthesis and characterisation of new titanium amino-alkoxides:
 precursors for the formation of TiO2 materials
;
_journal_issue 5
_journal_name_full 'Dalton Transactions'
_journal_page_first 631
_journal_page_last 641
_journal_paper_doi 10.1039/b712375b
_journal_year 2008
_chemical_formula_moiety 'C28 H68 N4 O12 Ti4'
_chemical_formula_sum 'C28 H68 N4 O12 Ti4'
_chemical_formula_weight 844.46
_chemical_name_systematic
;
?
;
_space_group_IT_number 14
_symmetry_cell_setting monoclinic
_symmetry_space_group_name_Hall '-P 2ybc'
_symmetry_space_group_name_H-M 'P 1 21/c 1'
_atom_sites_solution_hydrogens geom
_atom_sites_solution_primary direct
_atom_sites_solution_secondary difmap
_audit_creation_method SHELXL-97
_cell_angle_alpha 90.00
_cell_angle_beta 117.830(2)
_cell_angle_gamma 90.00
_cell_formula_units_Z 2
_cell_length_a 9.8514(3)
_cell_length_b 22.0293(8)
_cell_length_c 10.8310(3)
_cell_measurement_reflns_used 21996
_cell_measurement_temperature 150(2)
_cell_measurement_theta_max 25.485
_cell_measurement_theta_min 2.910
_cell_volume 2078.67(12)
_computing_cell_refinement 'HKL Scalepack (Otwinski & Minor, 1997)'
_computing_data_collection 'Collect (Nonius BV, 1997-2000)'
_computing_data_reduction
;
DENZO-SCALEPACK Z. Otwinowski and W. Minor, "
Processing of X-ray Diffraction Data Collected in Oscillation Mode ",
Methods in Enzymology, Volume 276: Macromolecular Crystallography,
part A, p.307-326, 1997,C.W. Carter, Jr. & R. M. Sweet, Eds., Academic Press.
;
_computing_molecular_graphics 'ORTEP3 for Windows - Farrugia, L. J. J. Appl. Crystallogr. 1997, 30, 565'
_computing_publication_material
;
WinGX publication routines, Farrugia,
L. J., J. Appl. Crystallogr., 1999, 32, 837-838
;
_computing_structure_refinement
;
SHELXL97 -Program for Crystal Structure Analysis (Release 97-2).
Sheldrick, G.M., Instit\"ut f\"ur Anorganische Chemie der Universit\"at,
Tammanstrasse 4, D-3400 G\"ottingen, Germany, 1998
;
_computing_structure_solution
;
SIR97- Altomare A., Burla M.C., Camalli M., Cascarano G.L., Giacovazzo C. ,
Guagliardi A., Moliterni A.G.G., Polidori G.,Spagna R.
(1999) J. Appl. Cryst. 32, 115-119
;
_diffrn_ambient_temperature 150(2)
_diffrn_measured_fraction_theta_full 0.982
_diffrn_measured_fraction_theta_max 0.982
_diffrn_measurement_device '95mm CCD camera on \k-goniostat'
_diffrn_measurement_device_type 'Nonius Kappa CCD'
_diffrn_measurement_method '208 2.0 degree images with \v scans'
_diffrn_radiation_monochromator graphite
_diffrn_radiation_source 'fine-focus sealed tube'
_diffrn_radiation_type MoK\a
_diffrn_radiation_wavelength 0.71073
_diffrn_reflns_av_R_equivalents 0.1501
_diffrn_reflns_av_sigmaI/netI 0.0764
_diffrn_reflns_limit_h_max 11
_diffrn_reflns_limit_h_min -11
_diffrn_reflns_limit_k_max 26
_diffrn_reflns_limit_k_min -26
_diffrn_reflns_limit_l_max 12
_diffrn_reflns_limit_l_min -12
_diffrn_reflns_number 22055
_diffrn_reflns_theta_full 25.00
_diffrn_reflns_theta_max 25.00
_diffrn_reflns_theta_min 4.35
_diffrn_standards_decay_% 0
_diffrn_standards_number 0
_exptl_absorpt_coefficient_mu 0.796
_exptl_absorpt_correction_type none
_exptl_crystal_colour colourless
_exptl_crystal_density_diffrn 1.349
_exptl_crystal_density_method 'not measured'
_exptl_crystal_description plate
_exptl_crystal_F_000 896
_exptl_crystal_size_max 0.20
_exptl_crystal_size_mid 0.20
_exptl_crystal_size_min 0.08
_refine_diff_density_max 1.504
_refine_diff_density_min -0.637
_refine_diff_density_rms 0.136
_refine_ls_extinction_coef 0.019(5)
_refine_ls_extinction_expression Fc^*^=kFc[1+0.001xFc^2^\l^3^/sin(2\q)]^-1/4^
_refine_ls_extinction_method SHELXL
_refine_ls_goodness_of_fit_ref 1.097
_refine_ls_hydrogen_treatment noref
_refine_ls_matrix_type full
_refine_ls_number_parameters 240
_refine_ls_number_reflns 3593
_refine_ls_number_restraints 1
_refine_ls_restrained_S_all 1.097
_refine_ls_R_factor_all 0.1111
_refine_ls_R_factor_gt 0.0844
_refine_ls_shift/su_max 0.000
_refine_ls_shift/su_mean 0.000
_refine_ls_structure_factor_coef Fsqd
_refine_ls_weighting_details 'calc w=1/[\s^2^(Fo^2^)+(0.1216P)^2^+8.1901P] where P=(Fo^2^+2Fc^2^)/3'
_refine_ls_weighting_scheme calc
_refine_ls_wR_factor_gt 0.2169
_refine_ls_wR_factor_ref 0.2420
_reflns_number_gt 2710
_reflns_number_total 3593
_reflns_threshold_expression >2sigma(I)
_cod_data_source_file b712375b.txt
_cod_data_source_block h05kcm24_Compound11
_cod_original_cell_volume 2078.67(11)
_cod_database_code 7003113

loop_
_symmetry_equiv_pos_as_xyz
'x, y, z'
'-x, y+1/2, -z+1/2'
'-x, -y, -z'
'x, -y-1/2, z-1/2'

loop_
_atom_site_label
_atom_site_type_symbol
_atom_site_fract_x
_atom_site_fract_y
_atom_site_fract_z
_atom_site_U_iso_or_equiv
_atom_site_adp_type
_atom_site_occupancy
_atom_site_symmetry_multiplicity
_atom_site_calc_flag
_atom_site_refinement_flags
_atom_site_disorder_assembly
_atom_site_disorder_group
Ti1 Ti 0.57303(13) 0.10106(5) 0.15574(12) 0.0275(4) Uani 1 1 d . . .
Ti2 Ti 0.37694(12) 0.02961(5) -0.12588(11) 0.0257(4) Uani 1 1 d . . .
N1 N 0.3551(6) 0.1618(2) 0.1076(6) 0.0329(12) Uani 1 1 d . . .
N2 N 0.4200(6) 0.0616(2) -0.3060(6) 0.0322(12) Uani 1 1 d . . .
O1 O 0.5687(5) 0.1067(2) 0.3268(5) 0.0340(10) Uani 1 1 d . . .
O2 O 0.6834(5) 0.1711(2) 0.1685(5) 0.0348(11) Uani 1 1 d . B .
C21 C 0.8259(10) 0.1908(4) 0.2733(10) 0.063(3) Uani 1 1 d D . .
H21 H 0.8671 0.1564 0.3411 0.076 Uiso 0.50 1 calc PR A 1
H21A H 0.8163 0.1843 0.3603 0.076 Uiso 0.50 1 calc PR A 2
C22 C 0.836(2) 0.2408(12) 0.352(3) 0.073(7) Uani 0.50 1 d P B 1
H22A H 0.7685 0.2356 0.3949 0.109 Uiso 0.50 1 calc PR B 1
H22B H 0.8038 0.2769 0.2916 0.109 Uiso 0.50 1 calc PR B 1
H22C H 0.9419 0.2460 0.4247 0.109 Uiso 0.50 1 calc PR B 1
C23 C 0.930(4) 0.194(2) 0.199(4) 0.18(3) Uani 0.50 1 d PD B 1
H23A H 0.9173 0.1565 0.1457 0.275 Uiso 0.50 1 calc PR B 1
H23B H 1.0374 0.1983 0.2692 0.275 Uiso 0.50 1 calc PR B 1
H23C H 0.8992 0.2287 0.1354 0.275 Uiso 0.50 1 calc PR B 1
C22A C 0.824(2) 0.2611(8) 0.262(3) 0.059(5) Uani 0.50 1 d P B 2
H22D H 0.7237 0.2766 0.2450 0.089 Uiso 0.50 1 calc PR B 2
H22E H 0.8431 0.2728 0.1837 0.089 Uiso 0.50 1 calc PR B 2
H22F H 0.9043 0.2783 0.3485 0.089 Uiso 0.50 1 calc PR B 2
C23A C 0.957(2) 0.1608(9) 0.301(3) 0.073(6) Uani 0.50 1 d P B 2
H23D H 0.9410 0.1171 0.3066 0.110 Uiso 0.50 1 calc PR B 2
H23E H 1.0397 0.1749 0.3902 0.110 Uiso 0.50 1 calc PR B 2
H23F H 0.9841 0.1685 0.2263 0.110 Uiso 0.50 1 calc PR B 2
O3 O 0.7196(5) 0.04356(19) 0.2123(5) 0.0308(10) Uani 1 1 d . . .
O4 O 0.5045(5) 0.10559(18) -0.0531(4) 0.0289(9) Uani 1 1 d . . .
O5 O 0.4339(5) 0.02624(18) 0.0639(4) 0.0257(9) Uani 1 1 d . . .
O6 O 0.1904(5) 0.0682(2) -0.2024(5) 0.0342(10) Uani 1 1 d . . .
C61 C 0.0351(8) 0.0492(3) -0.2872(7) 0.0403(16) Uani 1 1 d . . .
H61 H 0.0319 0.0218 -0.3623 0.048 Uiso 1 1 calc R . .
C62 C -0.0209(9) 0.0139(4) -0.1998(9) 0.056(2) Uani 1 1 d . . .
H62A H 0.0448 -0.0216 -0.1591 0.084 Uiso 1 1 calc R . .
H62B H -0.1268 0.0006 -0.2589 0.084 Uiso 1 1 calc R . .
H62C H -0.0171 0.0399 -0.1249 0.084 Uiso 1 1 calc R . .
C63 C -0.0613(9) 0.1045(4) -0.3549(11) 0.066(3) Uani 1 1 d . . .
H63A H -0.0201 0.1256 -0.4099 0.100 Uiso 1 1 calc R . .
H63B H -0.0590 0.1318 -0.2825 0.100 Uiso 1 1 calc R . .
H63C H -0.1673 0.0920 -0.4163 0.100 Uiso 1 1 calc R . .
C1 C 0.3098(9) 0.2041(3) -0.0101(8) 0.0447(18) Uani 1 1 d . . .
H1A H 0.2328 0.2326 -0.0109 0.067 Uiso 1 1 calc R . .
H1B H 0.2663 0.1813 -0.0978 0.067 Uiso 1 1 calc R . .
H1C H 0.4000 0.2268 0.0001 0.067 Uiso 1 1 calc R . .
C2 C 0.2208(8) 0.1253(4) 0.0888(9) 0.0456(18) Uani 1 1 d . . .
H2A H 0.2520 0.0963 0.1659 0.068 Uiso 1 1 calc R . .
H2B H 0.1803 0.1032 0.0001 0.068 Uiso 1 1 calc R . .
H2C H 0.1412 0.1522 0.0881 0.068 Uiso 1 1 calc R . .
C3 C 0.4162(9) 0.1965(3) 0.2389(8) 0.0399(16) Uani 1 1 d . . .
H3A H 0.3320 0.2187 0.2447 0.048 Uiso 1 1 calc R . .
H3B H 0.4927 0.2265 0.2421 0.048 Uiso 1 1 calc R . .
C4 C 0.4910(9) 0.1524(3) 0.3606(8) 0.0412(16) Uani 1 1 d . . .
H4A H 0.5646 0.1744 0.4452 0.049 Uiso 1 1 calc R . .
H4B H 0.4117 0.1338 0.3803 0.049 Uiso 1 1 calc R . .
C5 C 0.2886(9) 0.0477(4) -0.4414(7) 0.0450(18) Uani 1 1 d . . .
H5A H 0.1988 0.0708 -0.4516 0.067 Uiso 1 1 calc R . .
H5B H 0.2661 0.0042 -0.4468 0.067 Uiso 1 1 calc R . .
H5C H 0.3129 0.0589 -0.5165 0.067 Uiso 1 1 calc R . .
C6 C 0.5614(8) 0.0351(3) -0.3048(8) 0.0391(16) Uani 1 1 d . . .
H6A H 0.5455 -0.0083 -0.3263 0.059 Uiso 1 1 calc R . .
H6B H 0.6494 0.0407 -0.2122 0.059 Uiso 1 1 calc R . .
H6C H 0.5812 0.0557 -0.3750 0.059 Uiso 1 1 calc R . .
C7 C 0.4383(9) 0.1287(3) -0.2854(7) 0.0363(15) Uani 1 1 d . . .
H7A H 0.3380 0.1475 -0.3083 0.044 Uiso 1 1 calc R . .
H7B H 0.4759 0.1462 -0.3480 0.044 Uiso 1 1 calc R . .
C8 C 0.5508(8) 0.1415(3) -0.1361(7) 0.0339(15) Uani 1 1 d . . .
H8A H 0.6561 0.1304 -0.1175 0.041 Uiso 1 1 calc R . .
H8B H 0.5493 0.1851 -0.1148 0.041 Uiso 1 1 calc R . .

loop_
_atom_site_aniso_label
_atom_site_aniso_U_11
_atom_site_aniso_U_22
_atom_site_aniso_U_33
_atom_site_aniso_U_23
_atom_site_aniso_U_13
_atom_site_aniso_U_12
Ti1 0.0257(7) 0.0328(7) 0.0240(7) -0.0021(4) 0.0116(5) -0.0018(4)
Ti2 0.0223(6) 0.0327(6) 0.0216(6) 0.0000(4) 0.0097(4) 0.0004(4)
N1 0.032(3) 0.042(3) 0.025(3) -0.002(2) 0.013(2) 0.002(2)
N2 0.030(3) 0.038(3) 0.028(3) 0.000(2) 0.013(2) 0.000(2)
O1 0.041(3) 0.037(2) 0.027(2) -0.0007(17) 0.018(2) 0.0003(19)
O2 0.029(2) 0.039(2) 0.035(3) -0.0029(19) 0.014(2) -0.0061(18)
C21 0.040(5) 0.056(5) 0.064(6) -0.006(4) 0.000(4) -0.012(4)
C22 0.043(10) 0.098(17) 0.083(16) -0.060(14) 0.033(12) -0.031(10)
C23 0.11(2) 0.30(6) 0.21(4) -0.20(4) 0.13(3) -0.14(3)
C22A 0.049(10) 0.042(9) 0.084(15) -0.015(9) 0.029(11) -0.011(7)
C23A 0.043(10) 0.056(11) 0.11(2) -0.011(11) 0.030(12) -0.001(8)
O3 0.021(2) 0.039(2) 0.027(2) -0.0049(17) 0.0069(18) -0.0024(17)
O4 0.033(2) 0.033(2) 0.026(2) 0.0005(16) 0.018(2) -0.0036(17)
O5 0.026(2) 0.033(2) 0.019(2) 0.0002(15) 0.0117(17) -0.0005(16)
O6 0.026(2) 0.045(3) 0.029(2) -0.0003(18) 0.010(2) 0.0054(18)
C61 0.026(3) 0.054(4) 0.032(4) -0.005(3) 0.007(3) 0.004(3)
C62 0.034(4) 0.086(6) 0.054(5) -0.012(4) 0.026(4) -0.012(4)
C63 0.030(4) 0.069(6) 0.067(6) 0.007(4) -0.005(4) 0.012(4)
C1 0.052(5) 0.047(4) 0.033(4) 0.005(3) 0.019(3) 0.014(3)
C2 0.036(4) 0.057(5) 0.047(5) -0.012(3) 0.021(4) -0.001(3)
C3 0.046(4) 0.042(4) 0.038(4) -0.013(3) 0.025(3) -0.001(3)
C4 0.049(4) 0.047(4) 0.036(4) -0.007(3) 0.027(4) 0.001(3)
C5 0.044(4) 0.064(5) 0.024(4) 0.001(3) 0.014(3) -0.008(3)
C6 0.042(4) 0.043(4) 0.043(4) 0.003(3) 0.029(3) 0.003(3)
C7 0.052(4) 0.039(4) 0.025(4) 0.005(3) 0.024(3) -0.001(3)
C8 0.037(4) 0.035(3) 0.031(4) 0.003(3) 0.017(3) -0.006(3)

loop_
_atom_type_symbol
_atom_type_description
_atom_type_scat_dispersion_real
_atom_type_scat_dispersion_imag
_atom_type_scat_source
C C 0.0033 0.0016 'International Tables Vol C Tables 4.2.6.8 and 6.1.1.4'
H H 0.0000 0.0000 'International Tables Vol C Tables 4.2.6.8 and 6.1.1.4'
O O 0.0106 0.0060 'International Tables Vol C Tables 4.2.6.8 and 6.1.1.4'
N N 0.0061 0.0033 'International Tables Vol C Tables 4.2.6.8 and 6.1.1.4'
Ti Ti 0.2776 0.4457 'International Tables Vol C Tables 4.2.6.8 and 6.1.1.4'

loop_
_geom_angle_atom_site_label_1
_geom_angle_atom_site_label_2
_geom_angle_atom_site_label_3
_geom_angle
_geom_angle_site_symmetry_1
_geom_angle_site_symmetry_3
_geom_angle_publ_flag
O3 Ti1 O2 102.2(2) . . ?
O3 Ti1 O1 95.4(2) . . ?
O2 Ti1 O1 98.9(2) . . ?
O3 Ti1 O4 102.11(19) . . ?
O2 Ti1 O4 85.48(19) . . ?
O1 Ti1 O4 160.6(2) . . ?
O3 Ti1 O5 81.35(18) . . ?
O2 Ti1 O5 158.25(19) . . ?
O1 Ti1 O5 102.18(18) . . ?
O4 Ti1 O5 72.84(16) . . ?
O3 Ti1 N1 166.4(2) . . ?
O2 Ti1 N1 89.2(2) . . ?
O1 Ti1 N1 75.2(2) . . ?
O4 Ti1 N1 86.06(18) . . ?
O5 Ti1 N1 90.88(18) . . ?
O3 Ti1 Ti2 37.40(13) . 3_655 ?
O2 Ti1 Ti2 133.98(15) . 3_655 ?
O1 Ti1 Ti2 104.69(14) . 3_655 ?
O4 Ti1 Ti2 84.97(12) . 3_655 ?
O5 Ti1 Ti2 44.19(12) . 3_655 ?
N1 Ti1 Ti2 134.72(14) . 3_655 ?
O3 Ti1 Ti2 90.56(14) . . ?
O2 Ti1 Ti2 123.95(15) . . ?
O1 Ti1 Ti2 134.38(15) . . ?
O4 Ti1 Ti2 38.54(12) . . ?
O5 Ti1 Ti2 34.32(11) . . ?
N1 Ti1 Ti2 89.21(13) . . ?
Ti2 Ti1 Ti2 57.96(4) 3_655 . ?
O6 Ti2 O5 103.8(2) . . ?
O6 Ti2 O3 90.34(19) . 3_655 ?
O5 Ti2 O3 109.66(19) . 3_655 ?
O6 Ti2 O4 95.81(19) . . ?
O5 Ti2 O4 77.90(17) . . ?
O3 Ti2 O4 168.87(19) 3_655 . ?
O6 Ti2 O5 169.81(19) . 3_655 ?
O5 Ti2 O5 81.76(18) . 3_655 ?
O3 Ti2 O5 79.70(17) 3_655 3_655 ?
O4 Ti2 O5 93.69(17) . 3_655 ?
O6 Ti2 N2 91.0(2) . . ?
O5 Ti2 N2 150.61(19) . . ?
O3 Ti2 N2 95.2(2) 3_655 . ?
O4 Ti2 N2 75.42(18) . . ?
O5 Ti2 N2 87.83(18) 3_655 . ?
O6 Ti2 Ti1 125.72(15) . 3_655 ?
O5 Ti2 Ti1 95.85(13) . 3_655 ?
O3 Ti2 Ti1 35.47(13) 3_655 3_655 ?
O4 Ti2 Ti1 137.98(13) . 3_655 ?
O5 Ti2 Ti1 44.47(11) 3_655 3_655 ?
N2 Ti2 Ti1 95.72(14) . 3_655 ?
O6 Ti2 Ti2 146.47(16) . 3_655 ?
O5 Ti2 Ti2 43.45(13) . 3_655 ?
O3 Ti2 Ti2 94.96(14) 3_655 3_655 ?
O4 Ti2 Ti2 85.03(13) . 3_655 ?
O5 Ti2 Ti2 38.32(11) 3_655 3_655 ?
N2 Ti2 Ti2 121.30(15) . 3_655 ?
Ti1 Ti2 Ti2 64.41(4) 3_655 3_655 ?
O6 Ti2 Ti1 103.68(15) . . ?
O5 Ti2 Ti1 38.93(12) . . ?
O3 Ti2 Ti1 147.58(15) 3_655 . ?
O4 Ti2 Ti1 38.99(12) . . ?
O5 Ti2 Ti1 86.04(12) 3_655 . ?
N2 Ti2 Ti1 113.26(14) . . ?
Ti1 Ti2 Ti1 122.04(4) 3_655 . ?
Ti2 Ti2 Ti1 57.64(4) 3_655 . ?
C1 N1 C3 109.3(6) . . ?
C1 N1 C2 109.6(6) . . ?
C3 N1 C2 110.5(6) . . ?
C1 N1 Ti1 115.2(4) . . ?
C3 N1 Ti1 99.2(4) . . ?
C2 N1 Ti1 112.5(4) . . ?
C5 N2 C7 110.1(5) . . ?
C5 N2 C6 108.0(6) . . ?
C7 N2 C6 109.7(5) . . ?
C5 N2 Ti2 111.1(4) . . ?
C7 N2 Ti2 103.6(4) . . ?
C6 N2 Ti2 114.3(4) . . ?
C4 O1 Ti1 124.6(4) . . ?
C21 O2 Ti1 130.5(5) . . ?
C23A C21 C22 118.3(15) . . ?
C23A C21 O2 121.2(12) . . ?
C22 C21 O2 120.5(11) . . ?
C23A C21 C22A 118.7(13) . . ?
O2 C21 C22A 105.9(9) . . ?
C23A C21 C23 50(2) . . ?
C22 C21 C23 114.2(17) . . ?
O2 C21 C23 104.1(13) . . ?
C22A C21 C23 84(2) . . ?
C23A C21 H21 56.4 . . ?
C22 C21 H21 105.6 . . ?
O2 C21 H21 105.6 . . ?
C22A C21 H21 143.3 . . ?
C23 C21 H21 105.6 . . ?
C23A C21 H21A 102.7 . . ?
C22 C21 H21A 62.8 . . ?
O2 C21 H21A 102.7 . . ?
C22A C21 H21A 102.7 . . ?
C23 C21 H21A 149.2 . . ?
H21 C21 H21A 52.0 . . ?
C21 C22 H22A 109.5 . . ?
C21 C22 H22B 109.5 . . ?
H22A C22 H22B 109.5 . . ?
C21 C22 H22C 109.5 . . ?
H22A C22 H22C 109.5 . . ?
H22B C22 H22C 109.5 . . ?
C21 C23 H23A 109.5 . . ?
C21 C23 H23B 109.5 . . ?
H23A C23 H23B 109.5 . . ?
C21 C23 H23C 109.5 . . ?
H23A C23 H23C 109.5 . . ?
H23B C23 H23C 109.5 . . ?
C21 C22A H22D 109.5 . . ?
C21 C22A H22E 109.5 . . ?
H22D C22A H22E 109.5 . . ?
C21 C22A H22F 109.5 . . ?
H22D C22A H22F 109.5 . . ?
H22E C22A H22F 109.5 . . ?
C21 C23A H23D 109.5 . . ?
C21 C23A H23E 109.5 . . ?
H23D C23A H23E 109.5 . . ?
C21 C23A H23F 109.5 . . ?
H23D C23A H23F 109.5 . . ?
H23E C23A H23F 109.5 . . ?
Ti1 O3 Ti2 107.1(2) . 3_655 ?
C8 O4 Ti2 122.6(4) . . ?
C8 O4 Ti1 133.6(4) . . ?
Ti2 O4 Ti1 102.47(18) . . ?
Ti2 O5 Ti2 98.24(18) . 3_655 ?
Ti2 O5 Ti1 106.75(19) . . ?
Ti2 O5 Ti1 91.34(17) 3_655 . ?
C61 O6 Ti2 134.3(4) . . ?
O6 C61 C63 108.4(6) . . ?
O6 C61 C62 110.0(6) . . ?
C63 C61 C62 112.8(7) . . ?
O6 C61 H61 108.5 . . ?
C63 C61 H61 108.5 . . ?
C62 C61 H61 108.5 . . ?
C61 C62 H62A 109.5 . . ?
C61 C62 H62B 109.5 . . ?
H62A C62 H62B 109.5 . . ?
C61 C62 H62C 109.5 . . ?
H62A C62 H62C 109.5 . . ?
H62B C62 H62C 109.5 . . ?
C61 C63 H63A 109.5 . . ?
C61 C63 H63B 109.5 . . ?
H63A C63 H63B 109.5 . . ?
C61 C63 H63C 109.5 . . ?
H63A C63 H63C 109.5 . . ?
H63B C63 H63C 109.5 . . ?
N1 C1 H1A 109.5 . . ?
N1 C1 H1B 109.5 . . ?
H1A C1 H1B 109.5 . . ?
N1 C1 H1C 109.5 . . ?
H1A C1 H1C 109.5 . . ?
H1B C1 H1C 109.5 . . ?
N1 C2 H2A 109.5 . . ?
N1 C2 H2B 109.5 . . ?
H2A C2 H2B 109.5 . . ?
N1 C2 H2C 109.5 . . ?
H2A C2 H2C 109.5 . . ?
H2B C2 H2C 109.5 . . ?
N1 C3 C4 108.6(6) . . ?
N1 C3 H3A 110.0 . . ?
C4 C3 H3A 110.0 . . ?
N1 C3 H3B 110.0 . . ?
C4 C3 H3B 110.0 . . ?
H3A C3 H3B 108.3 . . ?
O1 C4 C3 109.4(6) . . ?
O1 C4 H4A 109.8 . . ?
C3 C4 H4A 109.8 . . ?
O1 C4 H4B 109.8 . . ?
C3 C4 H4B 109.8 . . ?
H4A C4 H4B 108.2 . . ?
N2 C5 H5A 109.5 . . ?
N2 C5 H5B 109.5 . . ?
H5A C5 H5B 109.5 . . ?
N2 C5 H5C 109.5 . . ?
H5A C5 H5C 109.5 . . ?
H5B C5 H5C 109.5 . . ?
N2 C6 H6A 109.5 . . ?
N2 C6 H6B 109.5 . . ?
H6A C6 H6B 109.5 . . ?
N2 C6 H6C 109.5 . . ?
H6A C6 H6C 109.5 . . ?
H6B C6 H6C 109.5 . . ?
N2 C7 C8 108.9(5) . . ?
N2 C7 H7A 109.9 . . ?
C8 C7 H7A 109.9 . . ?
N2 C7 H7B 109.9 . . ?
C8 C7 H7B 109.9 . . ?
H7A C7 H7B 108.3 . . ?
O4 C8 C7 106.4(5) . . ?
O4 C8 H8A 110.4 . . ?
C7 C8 H8A 110.4 . . ?
O4 C8 H8B 110.4 . . ?
C7 C8 H8B 110.4 . . ?
H8A C8 H8B 108.6 . . ?

loop_
_geom_bond_atom_site_label_1
_geom_bond_atom_site_label_2
_geom_bond_distance
_geom_bond_site_symmetry_2
_geom_bond_publ_flag
Ti1 O3 1.799(4) . ?
Ti1 O2 1.855(4) . ?
Ti1 O1 1.877(5) . ?
Ti1 O4 2.039(4) . ?
Ti1 O5 2.076(4) . ?
Ti1 N1 2.372(5) . ?
Ti1 Ti2 2.9635(15) 3_655 ?
Ti1 Ti2 3.1641(15) . ?
Ti2 O6 1.834(4) . ?
Ti2 O5 1.863(4) . ?
Ti2 O3 1.883(4) 3_655 ?
Ti2 O4 2.019(4) . ?
Ti2 O5 2.066(4) 3_655 ?
Ti2 N2 2.292(6) . ?
Ti2 Ti1 2.9635(15) 3_655 ?
Ti2 Ti2 2.974(2) 3_655 ?
N1 C1 1.470(9) . ?
N1 C3 1.473(8) . ?
N1 C2 1.479(9) . ?
N2 C5 1.466(9) . ?
N2 C7 1.492(8) . ?
N2 C6 1.504(8) . ?
O1 C4 1.412(8) . ?
O2 C21 1.400(9) . ?
C21 C23A 1.35(2) . ?
C21 C22 1.37(2) . ?
C21 C22A 1.554(19) . ?
C21 C23 1.572(17) . ?
C21 H21 1.0000 . ?
C21 H21A 1.0000 . ?
C22 H22A 0.9800 . ?
C22 H22B 0.9800 . ?
C22 H22C 0.9800 . ?
C23 H23A 0.9800 . ?
C23 H23B 0.9800 . ?
C23 H23C 0.9800 . ?
C22A H22D 0.9800 . ?
C22A H22E 0.9800 . ?
C22A H22F 0.9800 . ?
C23A H23D 0.9800 . ?
C23A H23E 0.9800 . ?
C23A H23F 0.9800 . ?
O3 Ti2 1.883(4) 3_655 ?
O4 C8 1.423(7) . ?
O5 Ti2 2.066(4) 3_655 ?
O6 C61 1.432(8) . ?
C61 C63 1.508(11) . ?
C61 C62 1.514(11) . ?
C61 H61 1.0000 . ?
C62 H62A 0.9800 . ?
C62 H62B 0.9800 . ?
C62 H62C 0.9800 . ?
C63 H63A 0.9800 . ?
C63 H63B 0.9800 . ?
C63 H63C 0.9800 . ?
C1 H1A 0.9800 . ?
C1 H1B 0.9800 . ?
C1 H1C 0.9800 . ?
C2 H2A 0.9800 . ?
C2 H2B 0.9800 . ?
C2 H2C 0.9800 . ?
C3 C4 1.523(10) . ?
C3 H3A 0.9900 . ?
C3 H3B 0.9900 . ?
C4 H4A 0.9900 . ?
C4 H4B 0.9900 . ?
C5 H5A 0.9800 . ?
C5 H5B 0.9800 . ?
C5 H5C 0.9800 . ?
C6 H6A 0.9800 . ?
C6 H6B 0.9800 . ?
C6 H6C 0.9800 . ?
C7 C8 1.500(9) . ?
C7 H7A 0.9900 . ?
C7 H7B 0.9900 . ?
C8 H8A 0.9900 . ?
C8 H8B 0.9900 . ?
